data_2105872
loop_
_publ_author_name
'Rood, Jeffrey A.'
'Huttenstine, Ashley L.'
'Schmidt, Zachery A.'
'White, Michael R.'
'Oliver, Allen G.'

_publ_section_title
;
 Linear alkaline earth metal phosphinate coordination polymers: synthesis
 and structural characterization
;
_journal_issue 3
_journal_name_full 'Acta Crystallographica Section B'
_journal_page_first 602
_journal_page_last 607
_journal_paper_doi 10.1107/S2052520614004247
_journal_volume 70
_journal_year 2014
_chemical_formula_moiety '2(C12 H10 O2 P), 2(C3 H7 N O), Sr'
_chemical_formula_sum 'C30 H34 N2 O6 P2 Sr'
_chemical_formula_weight 668.15
_space_group_crystal_system monoclinic
_space_group_IT_number 14
_space_group_name_Hall '-P 2ybc'
_space_group_name_H-M_alt 'P 1 21/c 1'
_symmetry_space_group_name_Hall '-P 2ybc'
_symmetry_space_group_name_H-M 'P 1 21/c 1'
_atom_sites_solution_hydrogens geom
_audit_creation_method SHELXL-2012
_cell_angle_alpha 90
_cell_angle_beta 97.635(2)
_cell_angle_gamma 90
_cell_formula_units_Z 2
_cell_length_a 9.7098(17)
_cell_length_b 5.8964(10)
_cell_length_c 26.165(5)
_cell_measurement_reflns_used 4537
_cell_measurement_temperature 150(2)
_cell_measurement_theta_max 28.93
_cell_measurement_theta_min 2.68
_cell_volume 1484.7(5)
_computing_cell_refinement 'Bruker SAINT v7.60A'
_computing_data_collection 'Bruker APEX2 v2010.3.0'
_computing_data_reduction 'Bruker SAINT v7.60A'
_computing_molecular_graphics 'Bruker SHELXTL v6.14'
_computing_publication_material 'Bruker SHELXTL v6.14'
_computing_structure_refinement SHELXL-2012
_computing_structure_solution 'Bruker SHELXTL v6.14'
_diffrn_ambient_temperature 150(2)
_diffrn_detector_area_resol_mean 8.33
_diffrn_measured_fraction_theta_full 0.998
_diffrn_measured_fraction_theta_max 0.996
_diffrn_measurement_device_type 'Bruker APEXII'
_diffrn_measurement_method 'phi and omega scans'
_diffrn_radiation_monochromator 'Si-<111> channel cut crystal'
_diffrn_radiation_source synchrotron
_diffrn_radiation_type synchrotron
_diffrn_radiation_wavelength 0.77490
_diffrn_reflns_av_R_equivalents 0.0543
_diffrn_reflns_limit_h_max 12
_diffrn_reflns_limit_h_min -12
_diffrn_reflns_limit_k_max 7
_diffrn_reflns_limit_k_min -7
_diffrn_reflns_limit_l_max 32
_diffrn_reflns_limit_l_min -32
_diffrn_reflns_number 15927
_diffrn_reflns_theta_full 27.706
_diffrn_reflns_theta_max 28.945
_diffrn_reflns_theta_min 2.685
_exptl_absorpt_coefficient_mu 0.574
_exptl_absorpt_correction_T_max 0.7458
_exptl_absorpt_correction_T_min 0.6533
_exptl_absorpt_process_details 'SADABS (Sheldrick, 2008)'
_exptl_crystal_colour colorless
_exptl_crystal_density_diffrn 1.495
_exptl_crystal_description needle
_exptl_crystal_F_000 688
_exptl_crystal_size_max 0.16
_exptl_crystal_size_mid 0.01
_exptl_crystal_size_min 0.01
_refine_diff_density_max 0.400
_refine_diff_density_min -0.359
_refine_ls_extinction_method none
_refine_ls_goodness_of_fit_ref 1.019
_refine_ls_hydrogen_treatment constr
_refine_ls_matrix_type full
_refine_ls_number_parameters 189
_refine_ls_number_reflns 3020
_refine_ls_number_restraints 0
_refine_ls_restrained_S_all 1.019
_refine_ls_R_factor_all 0.0415
_refine_ls_R_factor_gt 0.0303
_refine_ls_shift/su_max 0.000
_refine_ls_shift/su_mean 0.000
_refine_ls_structure_factor_coef Fsqd
_refine_ls_weighting_details
;
 w=1/[\s^2^(Fo^2^)+(0.0296P)^2^+0.9012P]
 where P=(Fo^2^+2Fc^2^)/3
;
_refine_ls_weighting_scheme calc
_refine_ls_wR_factor_gt 0.0725
_refine_ls_wR_factor_ref 0.0785
_reflns_number_gt 2425
_reflns_number_total 3020
_reflns_threshold_expression 'I > 2\s(I)'
_cod_data_source_file ry5058sup1.cif
_cod_data_source_block etc013
_cod_original_cell_volume 1484.8(4)
_cod_database_code 2105872
_cod_database_fobs_code 2105872
_shelx_space_group_comment
;
The symmetry employed for this shelxl refinement is uniquely defined
by the following loop, which should always be used as a source of
symmetry information in preference to the above space-group names.
They are only intended as comments.
;
_shelx_estimated_absorpt_t_min 0.92
_shelx_estimated_absorpt_t_max 0.94

loop_
_space_group_symop_operation_xyz
'x, y, z'
'-x, y+1/2, -z+1/2'
'-x, -y, -z'
'x, -y-1/2, z-1/2'

loop_
_atom_site_type_symbol
_atom_site_label
_atom_site_fract_x
_atom_site_fract_y
_atom_site_fract_z
_atom_site_U_iso_or_equiv
_atom_site_adp_type
_atom_site_calc_flag
_atom_site_occupancy
Sr Sr1 0.5000 0.0000 0.0000 0.01534(10) Uani d 1
O O1 0.49628(14) 0.2850(2) 0.06866(5) 0.0210(3) Uani d 1
O O2 0.57151(15) 0.7032(2) 0.06358(5) 0.0229(3) Uani d 1
O O3 0.25372(14) -0.1420(2) 0.00668(6) 0.0261(3) Uani d 1
N N1 0.14066(18) -0.4196(3) 0.04423(7) 0.0239(4) Uani d 1
P P1 0.55495(5) 0.49567(8) 0.09551(2) 0.01602(13) Uani d 1
C C1 0.7825(2) 0.2127(4) 0.12778(8) 0.0223(4) Uani d 1
H H1 0.7337 0.0981 0.1072 0.027 Uiso calc 1
C C2 0.9134(2) 0.1666(4) 0.15441(8) 0.0258(5) Uani d 1
H H2 0.9533 0.0206 0.1519 0.031 Uiso calc 1
C C3 0.9855(2) 0.3309(4) 0.18441(8) 0.0267(5) Uani d 1
H H3 1.0753 0.2991 0.2021 0.032 Uiso calc 1
C C4 0.9263(2) 0.5430(4) 0.18873(8) 0.0263(5) Uani d 1
H H4 0.9751 0.6560 0.2098 0.032 Uiso calc 1
C C5 0.7956(2) 0.5903(4) 0.16221(8) 0.0226(4) Uani d 1
H H5 0.7555 0.7358 0.1653 0.027 Uiso calc 1
C C6 0.7230(2) 0.4254(3) 0.13116(7) 0.0176(4) Uani d 1
C C7 0.4513(2) 0.5714(4) 0.14590(7) 0.0190(4) Uani d 1
C C8 0.4369(2) 0.4144(4) 0.18473(8) 0.0239(4) Uani d 1
H H8 0.4788 0.2691 0.1838 0.029 Uiso calc 1
C C9 0.3618(2) 0.4685(4) 0.22470(9) 0.0302(5) Uani d 1
H H9 0.3539 0.3613 0.2513 0.036 Uiso calc 1
C C10 0.2988(2) 0.6779(4) 0.22584(8) 0.0310(5) Uani d 1
H H10 0.2466 0.7143 0.2530 0.037 Uiso calc 1
C C11 0.3116(2) 0.8341(4) 0.18755(9) 0.0313(5) Uani d 1
H H11 0.2673 0.9775 0.1882 0.038 Uiso calc 1
C C12 0.3894(2) 0.7829(4) 0.14791(8) 0.0250(5) Uani d 1
H H12 0.3999 0.8929 0.1222 0.030 Uiso calc 1
C C13 0.2360(2) -0.3441(4) 0.01668(8) 0.0223(4) Uani d 1
H H13 0.2948 -0.4525 0.0037 0.027 Uiso calc 1
C C14 0.1366(2) -0.6570(4) 0.05934(10) 0.0336(5) Uani d 1
H H14A 0.1964 -0.7462 0.0396 0.050 Uiso calc 1
H H14B 0.0409 -0.7132 0.0523 0.050 Uiso calc 1
H H14C 0.1697 -0.6714 0.0962 0.050 Uiso calc 1
C C15 0.0501(2) -0.2637(4) 0.06691(10) 0.0335(5) Uani d 1
H H15A 0.0883 -0.2339 0.1029 0.050 Uiso calc 1
H H15B -0.0426 -0.3309 0.0657 0.050 Uiso calc 1
H H15C 0.0435 -0.1210 0.0475 0.050 Uiso calc 1

loop_
_atom_site_aniso_label
_atom_site_aniso_U_11
_atom_site_aniso_U_22
_atom_site_aniso_U_33
_atom_site_aniso_U_12
_atom_site_aniso_U_13
_atom_site_aniso_U_23
Sr1 0.01987(17) 0.01225(16) 0.01414(16) -0.00024(12) 0.00317(11) 0.00011(12)
O1 0.0260(7) 0.0184(7) 0.0177(7) 0.0006(6) -0.0001(6) -0.0037(6)
O2 0.0319(8) 0.0186(7) 0.0184(7) 0.0026(6) 0.0034(6) 0.0035(6)
O3 0.0239(8) 0.0240(8) 0.0312(8) -0.0033(6) 0.0066(6) 0.0027(6)
N1 0.0258(9) 0.0202(9) 0.0273(9) -0.0010(7) 0.0093(7) 0.0002(8)
P1 0.0210(3) 0.0140(3) 0.0130(2) 0.00167(19) 0.00185(19) -0.00028(19)
C1 0.0254(10) 0.0201(10) 0.0215(10) 0.0013(8) 0.0029(8) -0.0001(8)
C2 0.0244(11) 0.0241(11) 0.0298(11) 0.0062(9) 0.0063(9) 0.0038(9)
C3 0.0181(10) 0.0381(13) 0.0236(11) 0.0006(9) 0.0016(8) 0.0062(10)
C4 0.0255(11) 0.0292(12) 0.0238(11) -0.0060(9) 0.0019(9) -0.0022(9)
C5 0.0263(11) 0.0199(10) 0.0219(10) 0.0007(8) 0.0047(8) -0.0011(8)
C6 0.0214(10) 0.0177(9) 0.0140(9) -0.0009(8) 0.0040(7) 0.0012(8)
C7 0.0189(10) 0.0212(10) 0.0162(9) -0.0008(8) 0.0000(7) -0.0034(8)
C8 0.0228(10) 0.0261(11) 0.0230(11) -0.0006(9) 0.0041(8) 0.0011(9)
C9 0.0273(11) 0.0439(15) 0.0199(11) -0.0068(10) 0.0054(9) 0.0013(10)
C10 0.0231(11) 0.0467(15) 0.0245(11) -0.0068(10) 0.0081(9) -0.0144(10)
C11 0.0286(12) 0.0287(12) 0.0377(13) 0.0038(10) 0.0082(10) -0.0129(10)
C12 0.0282(11) 0.0232(11) 0.0240(11) 0.0032(9) 0.0046(9) -0.0025(9)
C13 0.0212(10) 0.0243(11) 0.0214(10) -0.0002(8) 0.0024(8) -0.0010(8)
C14 0.0319(12) 0.0238(12) 0.0457(14) -0.0037(10) 0.0071(11) 0.0086(10)
C15 0.0347(12) 0.0295(13) 0.0403(13) -0.0035(10) 0.0191(11) -0.0058(10)

loop_
_atom_type_symbol
_atom_type_description
_atom_type_scat_dispersion_real
_atom_type_scat_dispersion_imag
_atom_type_scat_source
C C 0.0040 0.0020 'Brennan & Cowan (1992)/PLATON (Spek, 2009)'
H H 0.0000 0.0000 'Brennan & Cowan (1992)/PLATON (Spek, 2009)'
O O 0.0132 0.0074 'Brennan & Cowan (1992)/PLATON (Spek, 2009)'
P P 0.1183 0.1134 'Brennan & Cowan (1992)/PLATON (Spek, 2009)'
Sr Sr -4.4118 0.5309 'Brennan & Cowan (1992)/PLATON (Spek, 2009)'
N N 0.0076 0.0040 'Brennan & Cowan (1992)/PLATON (Spek, 2009)'

loop_
_geom_angle_atom_site_label_1
_geom_angle_atom_site_label_2
_geom_angle_atom_site_label_3
_geom_angle_site_symmetry_1
_geom_angle_site_symmetry_3
_geom_angle
O2 Sr1 O2 3_665 1_545 180.00(10)
O2 Sr1 O1 3_665 . 88.73(5)
O2 Sr1 O1 1_545 . 91.27(5)
O2 Sr1 O1 3_665 3_655 91.27(5)
O2 Sr1 O1 1_545 3_655 88.73(5)
O1 Sr1 O1 . 3_655 180.0
O2 Sr1 O3 3_665 3_655 84.44(5)
O2 Sr1 O3 1_545 3_655 95.56(5)
O1 Sr1 O3 . 3_655 86.05(5)
O1 Sr1 O3 3_655 3_655 93.95(5)
O2 Sr1 O3 3_665 . 95.56(5)
O2 Sr1 O3 1_545 . 84.44(5)
O1 Sr1 O3 . . 93.95(5)
O1 Sr1 O3 3_655 . 86.05(5)
O3 Sr1 O3 3_655 . 180.0
O2 Sr1 C13 3_665 3_655 68.35(5)
O2 Sr1 C13 1_545 3_655 111.65(5)
O1 Sr1 C13 . 3_655 76.54(5)
O1 Sr1 C13 3_655 3_655 103.46(5)
O3 Sr1 C13 3_655 3_655 18.85(5)
O3 Sr1 C13 . 3_655 161.15(5)
P1 O1 Sr1 . . 149.77(8)
P1 O2 Sr1 . 1_565 156.57(9)
C13 O3 Sr1 . . 119.14(13)
C13 N1 C15 . . 120.96(19)
C13 N1 C14 . . 121.16(18)
C15 N1 C14 . . 117.25(18)
O1 P1 O2 . . 118.40(8)
O1 P1 C6 . . 108.10(9)
O2 P1 C6 . . 108.42(9)
O1 P1 C7 . . 109.30(9)
O2 P1 C7 . . 108.28(9)
C6 P1 C7 . . 103.28(9)
C6 C1 C2 . . 120.26(19)
C6 C1 H1 . . 119.9
C2 C1 H1 . . 119.9
C3 C2 C1 . . 120.6(2)
C3 C2 H2 . . 119.7
C1 C2 H2 . . 119.7
C2 C3 C4 . . 119.7(2)
C2 C3 H3 . . 120.1
C4 C3 H3 . . 120.1
C3 C4 C5 . . 120.0(2)
C3 C4 H4 . . 120.0
C5 C4 H4 . . 120.0
C4 C5 C6 . . 120.5(2)
C4 C5 H5 . . 119.8
C6 C5 H5 . . 119.8
C1 C6 C5 . . 118.92(19)
C1 C6 P1 . . 121.74(15)
C5 C6 P1 . . 119.33(16)
C12 C7 C8 . . 118.84(19)
C12 C7 P1 . . 122.19(16)
C8 C7 P1 . . 118.95(16)
C9 C8 C7 . . 120.6(2)
C9 C8 H8 . . 119.7
C7 C8 H8 . . 119.7
C10 C9 C8 . . 120.0(2)
C10 C9 H9 . . 120.0
C8 C9 H9 . . 120.0
C11 C10 C9 . . 119.9(2)
C11 C10 H10 . . 120.0
C9 C10 H10 . . 120.0
C10 C11 C12 . . 120.4(2)
C10 C11 H11 . . 119.8
C12 C11 H11 . . 119.8
C7 C12 C11 . . 120.2(2)
C7 C12 H12 . . 119.9
C11 C12 H12 . . 119.9
O3 C13 N1 . . 124.5(2)
O3 C13 H13 . . 117.7
N1 C13 H13 . . 117.7
N1 C14 H14A . . 109.5
N1 C14 H14B . . 109.5
H14A C14 H14B . . 109.5
N1 C14 H14C . . 109.5
H14A C14 H14C . . 109.5
H14B C14 H14C . . 109.5
N1 C15 H15A . . 109.5
N1 C15 H15B . . 109.5
H15A C15 H15B . . 109.5
N1 C15 H15C . . 109.5
H15A C15 H15C . . 109.5
H15B C15 H15C . . 109.5

loop_
_geom_bond_atom_site_label_1
_geom_bond_atom_site_label_2
_geom_bond_site_symmetry_2
_geom_bond_distance
Sr1 O2 3_665 2.4505(14)
Sr1 O2 1_545 2.4505(14)
Sr1 O1 . 2.4637(14)
Sr1 O1 3_655 2.4637(14)
Sr1 O3 3_655 2.5614(14)
Sr1 O3 . 2.5615(14)
Sr1 C13 3_655 3.343(2)
O1 P1 . 1.5018(14)
O2 P1 . 1.5025(14)
O2 Sr1 1_565 2.4505(14)
O3 C13 . 1.237(2)
N1 C13 . 1.324(3)
N1 C15 . 1.452(3)
N1 C14 . 1.457(3)
P1 C6 . 1.816(2)
P1 C7 . 1.817(2)
C1 C6 . 1.389(3)
C1 C2 . 1.392(3)
C1 H1 . 0.9500
C2 C3 . 1.378(3)
C2 H2 . 0.9500
C3 C4 . 1.387(3)
C3 H3 . 0.9500
C4 C5 . 1.392(3)
C4 H4 . 0.9500
C5 C6 . 1.396(3)
C5 H5 . 0.9500
C7 C12 . 1.388(3)
C7 C8 . 1.395(3)
C8 C9 . 1.389(3)
C8 H8 . 0.9500
C9 C10 . 1.380(3)
C9 H9 . 0.9500
C10 C11 . 1.379(3)
C10 H10 . 0.9500
C11 C12 . 1.394(3)
C11 H11 . 0.9500
C12 H12 . 0.9500
C13 H13 . 0.9500
C14 H14A . 0.9800
C14 H14B . 0.9800
C14 H14C . 0.9800
C15 H15A . 0.9800
C15 H15B . 0.9800
C15 H15C . 0.9800

loop_
_geom_torsion_atom_site_label_1
_geom_torsion_atom_site_label_2
_geom_torsion_atom_site_label_3
_geom_torsion_atom_site_label_4
_geom_torsion_site_symmetry_1
_geom_torsion
Sr1 O1 P1 O2 . 51.79(19)
Sr1 O1 P1 C6 . -71.90(17)
Sr1 O1 P1 C7 . 176.35(15)
Sr1 O2 P1 O1 1_565 51.2(2)
Sr1 O2 P1 C6 1_565 174.8(2)
Sr1 O2 P1 C7 1_565 -73.8(2)
C6 C1 C2 C3 . 0.0(3)
C1 C2 C3 C4 . 1.0(3)
C2 C3 C4 C5 . -1.0(3)
C3 C4 C5 C6 . 0.0(3)
C2 C1 C6 C5 . -0.9(3)
C2 C1 C6 P1 . 178.06(15)
C4 C5 C6 C1 . 0.9(3)
C4 C5 C6 P1 . -178.11(16)
O1 P1 C6 C1 . 4.94(19)
O2 P1 C6 C1 . -124.58(17)
C7 P1 C6 C1 . 120.69(17)
O1 P1 C6 C5 . -176.06(15)
O2 P1 C6 C5 . 54.42(17)
C7 P1 C6 C5 . -60.31(17)
O1 P1 C7 C12 . -123.87(17)
O2 P1 C7 C12 . 6.4(2)
C6 P1 C7 C12 . 121.24(18)
O1 P1 C7 C8 . 58.08(18)
O2 P1 C7 C8 . -171.65(16)
C6 P1 C7 C8 . -56.82(18)
C12 C7 C8 C9 . 0.0(3)
P1 C7 C8 C9 . 178.15(16)
C7 C8 C9 C10 . 1.0(3)
C8 C9 C10 C11 . -0.7(3)
C9 C10 C11 C12 . -0.7(3)
C8 C7 C12 C11 . -1.4(3)
P1 C7 C12 C11 . -179.48(16)
C10 C11 C12 C7 . 1.8(3)
Sr1 O3 C13 N1 . 146.19(17)
C15 N1 C13 O3 . -2.2(3)
C14 N1 C13 O3 . -172.9(2)
